data_1009056
loop_
_publ_author_name
'Bezinge, A'
'Yvon, K'
'Muller, J'
'Lengauer, W'
'Ettmayer, P'

_publ_section_title
;
High-pressure high temperature experiments on delta-Mo N
;
_journal_coden_ASTM SSCOA4
_journal_name_full 'Solid State Communications'
_journal_page_first 141
_journal_page_last 145
_journal_paper_doi 10.1016/0038-1098(87)91183-5
_journal_volume 63
_journal_year 1987
_chemical_formula_structural 'Mo N'
_chemical_formula_sum 'Mo N'
_chemical_name_systematic 'Molybdenum nitride (1/1) - $-delta'
_space_group_IT_number 186
_symmetry_cell_setting hexagonal
_symmetry_Int_Tables_number 186
_symmetry_space_group_name_Hall 'P 6c -2c'
_symmetry_space_group_name_H-M 'P 63 m c'
_cell_angle_alpha 90
_cell_angle_beta 90
_cell_angle_gamma 120
_cell_formula_units_Z 8
_cell_length_a 5.745(1)
_cell_length_b 5.745
_cell_length_c 5.622(1)
_cell_volume 160.7
_exptl_crystal_density_meas 8.6
_refine_ls_R_factor_all 0.06
_cod_database_code 1009056

loop_
_symmetry_equiv_pos_as_xyz
x,y,z
-y,x-y,z
y-x,-x,z
-y,-x,z
y-x,y,z
x,x-y,z
-x,-y,1/2+z
y,y-x,1/2+z
x-y,x,1/2+z
y,x,1/2+z
x-y,-y,1/2+z
-x,y-x,1/2+z

loop_
_atom_site_label
_atom_site_type_symbol
_atom_site_symmetry_multiplicity
_atom_site_Wyckoff_symbol
_atom_site_fract_x
_atom_site_fract_y
_atom_site_fract_z
_atom_site_occupancy
_atom_site_attached_hydrogens
_atom_site_calc_flag
Mo1 Mo3+ 2 a 0. 0. 0.25 1. 0 d
Mo2 Mo3+ 6 c 0.49 0.51 0.25 1. 0 d
N1 N3- 2 b 0.3333 0.6667 0.5 1. 0 d
N2 N3- 6 c 0.167 0.833 0. 1. 0 d

loop_
_atom_type_symbol
_atom_type_oxidation_number
Mo3+ 3.000
N3- -3.000
